data_7235995
loop_
_publ_author_name
'Jackson, Sam L.'
'Rananaware, Anushri'
'Rix, Colin'
'Bhosale, Sheshanath V.'
'Latham, Kay'

_publ_section_title
;
 Clathrate directed assembly of tetrapyridyl-tetraphenylethylene
 metal--organic frameworks
;
_journal_issue 102
_journal_name_full 'RSC Advances'
_journal_page_first 84134
_journal_paper_doi 10.1039/C5RA18499A
_journal_volume 5
_journal_year 2015
_chemical_formula_moiety 'C46 H32 Cl2 Mn N4, 4(C2 Cl4)'
_chemical_formula_sum 'C54 H32 Cl18 Mn N4'
_chemical_formula_weight 1429.88
_space_group_crystal_system orthorhombic
_space_group_IT_number 68
_space_group_name_Hall '-A 2ab 2b'
_space_group_name_H-M_alt 'A c a a :2'
_atom_sites_solution_hydrogens geom
_atom_sites_solution_primary heavy
_audit_creation_date 2015-07-09
_audit_creation_method
;
Olex2 1.2-beta
(compiled 2015.01.26 svn.r3150 for OlexSys, GUI svn.r4998)
;
_audit_update_record
;
2015-07-13 deposited with the CCDC.
2015-09-29 downloaded from the CCDC.
;
_cell_angle_alpha 90
_cell_angle_beta 90
_cell_angle_gamma 90
_cell_formula_units_Z 16
_cell_length_a 23.717(4)
_cell_length_b 29.432(5)
_cell_length_c 34.422(6)
_cell_measurement_temperature 200(2)
_cell_volume 24028(7)
_computing_cell_refinement 'Bruker SAINT'
_computing_data_collection 'Bruker SMART'
_computing_data_reduction 'Bruker SHELXTL XPREP'
_computing_molecular_graphics 'Olex2 (Dolomanov et al., 2009)'
_computing_publication_material 'Olex2 (Dolomanov et al., 2009)'
_computing_structure_refinement 'ShelXL (Sheldrick, 2008)'
_computing_structure_solution 'ShelXS (Sheldrick, 2008)'
_diffrn_ambient_temperature 200
_diffrn_measured_fraction_theta_full 0.995
_diffrn_measured_fraction_theta_max 0.995
_diffrn_measurement_device_type 'APEX II CCD detector'
_diffrn_measurement_method CCD
_diffrn_radiation_type MoK\a
_diffrn_radiation_wavelength 0.71073
_diffrn_reflns_av_R_equivalents 0.1583
_diffrn_reflns_av_unetI/netI 0.0583
_diffrn_reflns_Laue_measured_fraction_full 0.967
_diffrn_reflns_Laue_measured_fraction_max 0.995
_diffrn_reflns_limit_h_max 28
_diffrn_reflns_limit_h_min -21
_diffrn_reflns_limit_k_max 34
_diffrn_reflns_limit_k_min -34
_diffrn_reflns_limit_l_max 40
_diffrn_reflns_limit_l_min -40
_diffrn_reflns_number 229353
_diffrn_reflns_point_group_measured_fraction_full 0.967
_diffrn_reflns_point_group_measured_fraction_max 0.995
_diffrn_reflns_theta_full 25.242
_diffrn_reflns_theta_max 25.002
_diffrn_reflns_theta_min 1.183
_diffrn_source 'fine-focus sealed tube'
_exptl_absorpt_coefficient_mu 1.062
_exptl_absorpt_correction_T_max 0.940
_exptl_absorpt_correction_T_min 0.909
_exptl_absorpt_correction_type multi-scan
_exptl_absorpt_process_details
;
SADABS-2008/1 (Bruker,2008) was used for absorption correction.
wR2(int) was 0.1504 before and 0.0840 after correction.
The Ratio of minimum to maximum transmission is 0.8607.
The \l/2 correction factor is 0.0015.
;
_exptl_crystal_colour 'clear yellow'
_exptl_crystal_colour_lustre clear
_exptl_crystal_colour_modifier yellow
_exptl_crystal_density_diffrn 1.581
_exptl_crystal_description needle
_exptl_crystal_F_000 11440
_exptl_crystal_preparation Luminescent
_exptl_crystal_recrystallization_method Layering
_exptl_crystal_size_max 0.555
_exptl_crystal_size_mid 0.075
_exptl_crystal_size_min 0.058
_refine_diff_density_max 0.883
_refine_diff_density_min -0.578
_refine_diff_density_rms 0.105
_refine_ls_extinction_method none
_refine_ls_goodness_of_fit_ref 1.031
_refine_ls_hydrogen_treatment constr
_refine_ls_matrix_type full
_refine_ls_number_parameters 698
_refine_ls_number_reflns 10535
_refine_ls_number_restraints 34
_refine_ls_restrained_S_all 1.031
_refine_ls_R_factor_all 0.1620
_refine_ls_R_factor_gt 0.0875
_refine_ls_shift/su_max 0.000
_refine_ls_shift/su_mean 0.000
_refine_ls_structure_factor_coef Fsqd
_refine_ls_weighting_details 'w=1/[\s^2^(Fo^2^)+(0.0910P)^2^+418.0942P] where P=(Fo^2^+2Fc^2^)/3'
_refine_ls_weighting_scheme calc
_refine_ls_wR_factor_gt 0.2384
_refine_ls_wR_factor_ref 0.2856
_reflns_Friedel_coverage 0.000
_reflns_number_gt 5209
_reflns_number_total 10583
_reflns_threshold_expression 'I > 2\s(I)'
_cod_data_source_file c5ra18499a2.cif
_cod_data_source_block MnCl2tppe4TCE
_cod_original_sg_symbol_Hall '-A 2ac 2c'
_cod_original_sg_symbol_H-M 'A c a a'
_cod_database_code 7235995
_shelxl_version_number 2013-4
_shelx_space_group_comment
;
The symmetry employed for this shelxl refinement is uniquely defined
by the following loop, which should always be used as a source of
symmetry information in preference to the above space-group names.
They are only intended as comments.
;
_olex2_refinement_description
;
1. Fixed Uiso
 At 1.2 times of:
  All C(H) groups
2. Restrained distances
 C50-C49 \\sim C54-C53 \\sim C52-C51 \\sim C48-C47
 with sigma of 0.02
3. Rigid bond restraints
 C47, C48, C50, C49, C53, C54, C52, C51
 with sigma for 1-2 distances of 0.01 and sigma for 1-3 distances of 0.01
4. Uiso/Uaniso restraints and constraints
C54 \\sim C53 \\sim C51 \\sim C52 \\sim C48 \\sim C47 \\sim C49 \\sim C50:
within 1.7A with sigma of 0.04 and sigma for terminal atoms of 0.08
5.a Aromatic/amide H refined with riding coordinates:
 C24(H24), C25(H25), C27(H27), C28(H28), C30(H30), C31(H31), C33(H33),
 C34(H34), C35(H35), C36(H36), C38(H38), C39(H39), C41(H41), C42(H42), C44(H44),
  C45(H45), C1(H1), C2(H2), C4(H4), C5(H5), C7(H7), C8(H8), C10(H10), C11(H11),
 C14(H14), C15(H15), C17(H17), C18(H18), C20(H20), C21(H21), C22(H22), C23(H23)
;
_olex2_date_sample_data_collection 14/01/15
_olex2_submission_special_instructions 'No special instructions were received'

loop_
_space_group_symop_operation_xyz
'x, y, z'
'-x+1/2, -y, z+1/2'
'x, -y, -z+1/2'
'-x+1/2, y, -z'
'x, y+1/2, z+1/2'
'-x+1/2, -y+1/2, z+1'
'x, -y+1/2, -z+1'
'-x+1/2, y+1/2, -z+1/2'
'-x, -y, -z'
'x-1/2, y, -z-1/2'
'-x, y, z-1/2'
'x-1/2, -y, z'
'-x, -y+1/2, -z+1/2'
'x-1/2, y+1/2, -z'
'-x, y+1/2, z'
'x-1/2, -y+1/2, z+1/2'

loop_
_atom_site_label
_atom_site_type_symbol
_atom_site_fract_x
_atom_site_fract_y
_atom_site_fract_z
_atom_site_U_iso_or_equiv
_atom_site_adp_type
_atom_site_occupancy
_atom_site_site_symmetry_order
_atom_site_calc_flag
_atom_site_refinement_flags_posn
_atom_site_refinement_flags_adp
_atom_site_refinement_flags_occupancy
C24 C 1.0377(4) 0.9505(4) 0.8284(3) 0.071(3) Uani 1 1 d . . .
H24 H 1.0696 0.9679 0.8232 0.085 Uiso 1 1 calc R . .
C25 C 1.0377(4) 0.9242(4) 0.8617(3) 0.072(4) Uani 1 1 d . . .
H25 H 1.0680 0.9259 0.8788 0.087 Uiso 1 1 calc R . .
C26 C 0.9934(3) 0.8956(3) 0.8696(2) 0.0354(18) Uani 1 1 d . . .
C27 C 0.9486(4) 0.8994(3) 0.8449(3) 0.058(3) Uani 1 1 d . . .
H27 H 0.9160 0.8827 0.8494 0.069 Uiso 1 1 calc R . .
C28 C 0.9514(4) 0.9276(3) 0.8136(3) 0.062(3) Uani 1 1 d . . .
H28 H 0.9197 0.9295 0.7978 0.074 Uiso 1 1 calc R . .
C29 C 0.9937(3) 0.8641(3) 0.9038(2) 0.0311(17) Uani 1 1 d . . .
C30 C 1.0337(3) 0.8672(3) 0.9326(2) 0.040(2) Uani 1 1 d . . .
H30 H 1.0607 0.8900 0.9312 0.048 Uiso 1 1 calc R . .
C31 C 1.0347(3) 0.8373(3) 0.9633(2) 0.0345(18) Uani 1 1 d . . .
H31 H 1.0623 0.8404 0.9823 0.041 Uiso 1 1 calc R . .
C32 C 0.9951(3) 0.8028(2) 0.96629(19) 0.0260(16) Uani 1 1 d . . .
C33 C 0.9544(3) 0.7995(2) 0.9375(2) 0.0286(17) Uani 1 1 d . . .
H33 H 0.9271 0.7769 0.9390 0.034 Uiso 1 1 calc R . .
C34 C 0.9539(3) 0.8294(3) 0.9066(2) 0.0313(18) Uani 1 1 d . . .
H34 H 0.9265 0.8264 0.8874 0.038 Uiso 1 1 calc R . .
C35 C 1.0477(4) 0.9223(3) 0.6923(3) 0.047(2) Uani 1 1 d . . .
H35 H 1.0812 0.9319 0.7037 0.057 Uiso 1 1 calc R . .
C36 C 1.0512(4) 0.8925(3) 0.6618(3) 0.053(2) Uani 1 1 d . . .
H36 H 1.0863 0.8827 0.6531 0.063 Uiso 1 1 calc R . .
C37 C 1.0022(3) 0.8768(3) 0.6438(2) 0.0357(18) Uani 1 1 d . . .
C38 C 0.9531(4) 0.8924(3) 0.6597(3) 0.053(3) Uani 1 1 d . . .
H38 H 0.9187 0.8829 0.6494 0.063 Uiso 1 1 calc R . .
C39 C 0.9539(4) 0.9218(3) 0.6903(3) 0.055(3) Uani 1 1 d . . .
H39 H 0.9193 0.9308 0.7005 0.066 Uiso 1 1 calc R . .
C40 C 1.0033(3) 0.8481(2) 0.6081(2) 0.0311(17) Uani 1 1 d . . .
C41 C 1.0458(3) 0.8533(3) 0.5806(2) 0.0327(18) Uani 1 1 d . . .
H41 H 1.0750 0.8736 0.5852 0.039 Uiso 1 1 calc R . .
C42 C 1.0450(3) 0.8287(2) 0.5467(2) 0.0306(17) Uani 1 1 d . . .
H42 H 1.0732 0.8332 0.5283 0.037 Uiso 1 1 calc R . .
C43 C 1.0026(3) 0.7971(2) 0.53934(19) 0.0246(15) Uani 1 1 d . . .
C44 C 0.9617(3) 0.7906(2) 0.5672(2) 0.0285(16) Uani 1 1 d . . .
H44 H 0.9339 0.7688 0.5635 0.034 Uiso 1 1 calc R . .
C45 C 0.9619(3) 0.8166(3) 0.6010(2) 0.0334(18) Uani 1 1 d . . .
H45 H 0.9333 0.8125 0.6192 0.040 Uiso 1 1 calc R . .
C46 C 1.0034(3) 0.7726(2) 0.5013(2) 0.0262(15) Uani 1 1 d . . .
N3 N 0.9957(3) 0.9526(2) 0.80361(17) 0.0340(15) Uani 1 1 d . . .
N4 N 0.9995(3) 0.9384(2) 0.70663(17) 0.0336(15) Uani 1 1 d . . .
Cl2 Cl 1.10114(10) 1.0000 0.7500 0.0280(6) Uani 1 2 d S T P
Cl3 Cl 0.89392(10) 1.0000 0.7500 0.0278(6) Uani 1 2 d S T P
Mn2 Mn 0.99769(6) 1.0000 0.7500 0.0196(3) Uani 1 2 d S T P
C1 C 0.7960(3) 0.8232(3) 0.5620(2) 0.042(2) Uani 1 1 d . . .
H1 H 0.8297 0.8159 0.5496 0.050 Uiso 1 1 calc R . .
C2 C 0.7981(3) 0.8524(3) 0.5934(2) 0.043(2) Uani 1 1 d . . .
H2 H 0.8326 0.8635 0.6019 0.052 Uiso 1 1 calc R . .
C3 C 0.7488(3) 0.8654(2) 0.6123(2) 0.0312(17) Uani 1 1 d . . .
C4 C 0.6992(4) 0.8474(3) 0.5973(3) 0.053(3) Uani 1 1 d . . .
H4 H 0.6648 0.8548 0.6085 0.063 Uiso 1 1 calc R . .
C5 C 0.7009(4) 0.8187(3) 0.5658(3) 0.057(3) Uani 1 1 d . . .
H5 H 0.6670 0.8081 0.5557 0.068 Uiso 1 1 calc R . .
C6 C 0.7490(3) 0.8952(2) 0.64645(19) 0.0278(16) Uani 1 1 d . . .
C7 C 0.7904(3) 0.8914(3) 0.6741(2) 0.0358(19) Uani 1 1 d . . .
H7 H 0.8191 0.8702 0.6708 0.043 Uiso 1 1 calc R . .
C8 C 0.7901(3) 0.9186(3) 0.7067(2) 0.0343(18) Uani 1 1 d . . .
H8 H 0.8187 0.9155 0.7251 0.041 Uiso 1 1 calc R . .
C9 C 0.7483(3) 0.9504(2) 0.71263(19) 0.0236(15) Uani 1 1 d . . .
C10 C 0.7056(3) 0.9547(3) 0.6852(2) 0.0344(18) Uani 1 1 d . . .
H10 H 0.6768 0.9758 0.6889 0.041 Uiso 1 1 calc R . .
C11 C 0.7062(3) 0.9275(3) 0.6524(2) 0.0381(19) Uani 1 1 d . . .
H11 H 0.6778 0.9306 0.6339 0.046 Uiso 1 1 calc R . .
C12 C 0.7496(3) 0.9766(2) 0.7497(2) 0.0254(15) Uani 1 1 d . . .
C13 C 0.7503(3) 0.9495(2) 0.78617(19) 0.0249(16) Uani 1 1 d . . .
C14 C 0.7867(3) 0.9570(3) 0.8167(2) 0.0355(18) Uani 1 1 d . . .
H14 H 0.8116 0.9814 0.8155 0.043 Uiso 1 1 calc R . .
C15 C 0.7873(3) 0.9291(3) 0.8493(2) 0.0349(18) Uani 1 1 d . . .
H15 H 0.8127 0.9347 0.8693 0.042 Uiso 1 1 calc R . .
C16 C 0.7504(3) 0.8931(2) 0.85220(19) 0.0253(16) Uani 1 1 d . . .
C17 C 0.7134(3) 0.8848(3) 0.8206(2) 0.0335(18) Uani 1 1 d . . .
H17 H 0.6886 0.8603 0.8215 0.040 Uiso 1 1 calc R . .
C18 C 0.7140(3) 0.9126(3) 0.7888(2) 0.0341(18) Uani 1 1 d . . .
H18 H 0.6894 0.9066 0.7683 0.041 Uiso 1 1 calc R . .
C19 C 0.7495(3) 0.8629(2) 0.88640(19) 0.0255(16) Uani 1 1 d . . .
C20 C 0.7947(3) 0.8605(3) 0.9121(2) 0.0337(18) Uani 1 1 d . . .
H20 H 0.8263 0.8788 0.9083 0.040 Uiso 1 1 calc R . .
C21 C 0.7927(3) 0.8308(3) 0.9435(2) 0.0328(18) Uani 1 1 d . . .
H21 H 0.8234 0.8299 0.9602 0.039 Uiso 1 1 calc R . .
C22 C 0.7057(3) 0.8060(3) 0.9262(2) 0.043(2) Uani 1 1 d . . .
H22 H 0.6745 0.7877 0.9311 0.051 Uiso 1 1 calc R . .
C23 C 0.7046(3) 0.8340(3) 0.8943(2) 0.039(2) Uani 1 1 d . . .
H23 H 0.6735 0.8336 0.8778 0.047 Uiso 1 1 calc R . .
N1 N 0.7493(3) 0.8051(2) 0.54866(16) 0.0296(14) Uani 1 1 d . . .
N2 N 0.7498(3) 0.8038(2) 0.95088(16) 0.0294(14) Uani 1 1 d . . .
Cl1 Cl 0.85452(10) 0.7500 0.5000 0.0259(6) Uani 1 2 d S T P
Mn1 Mn 0.7500 0.7500 0.5000 0.0198(5) Uani 1 4 d S T P
C51 C 1.1273(8) 0.7850(5) 0.8198(5) 0.127(6) Uani 1 1 d D U .
C52 C 1.1424(7) 0.8067(5) 0.7924(4) 0.110(5) Uani 1 1 d D U .
Cl13 Cl 1.20068(17) 0.80059(14) 0.76405(13) 0.1155(14) Uani 1 1 d . . .
Cl14 Cl 1.17161(19) 0.73969(13) 0.83441(14) 0.1282(16) Uani 1 1 d . . .
Cl15 Cl 1.09785(18) 0.85362(14) 0.77794(13) 0.1264(15) Uani 1 1 d . . .
Cl16 Cl 1.06953(18) 0.79260(14) 0.84765(13) 0.1293(17) Uani 1 1 d . . .
C53 C 1.1112(6) 0.7026(4) 0.7162(4) 0.105(5) Uani 1 1 d D U .
C54 C 1.1169(7) 0.7309(4) 0.6901(4) 0.108(5) Uani 1 1 d D U .
Cl17 Cl 1.1755(2) 0.73057(16) 0.66149(14) 0.1389(17) Uani 1 1 d . . .
Cl18 Cl 1.15883(18) 0.66220(14) 0.72644(15) 0.1325(16) Uani 1 1 d . . .
Cl19 Cl 1.0698(2) 0.77282(17) 0.6780(2) 0.186(3) Uani 1 1 d . . .
Cl20 Cl 1.0521(2) 0.7032(2) 0.74640(18) 0.169(2) Uani 1 1 d . . .
C47 C 0.6218(5) 0.9409(4) 0.9774(4) 0.076(3) Uani 1 1 d D U .
C48 C 0.6057(6) 0.9678(4) 0.9510(4) 0.099(4) Uani 1 1 d D U .
Cl9 Cl 0.64662(18) 0.97461(15) 0.90896(11) 0.1180(14) Uani 1 1 d . . .
Cl10 Cl 0.68157(15) 0.91088(13) 0.97574(11) 0.1022(11) Uani 1 1 d . . .
Cl11 Cl 0.54579(18) 0.99944(16) 0.95240(19) 0.157(2) Uani 1 1 d . . .
Cl12 Cl 0.57973(16) 0.93158(13) 1.01791(11) 0.1041(12) Uani 1 1 d . . .
C49 C 0.8475(6) 1.0307(5) 0.9386(4) 0.100(4) Uani 1 1 d D U .
C50 C 0.8685(6) 1.0586(4) 0.9610(4) 0.095(4) Uani 1 1 d D U .
Cl5 Cl 0.88669(18) 1.01447(15) 0.89709(11) 0.1168(14) Uani 1 1 d . . .
Cl6 Cl 0.93032(16) 1.08618(13) 0.95542(12) 0.1111(13) Uani 1 1 d . . .
Cl7 Cl 0.78568(16) 1.00279(15) 0.94319(13) 0.1209(15) Uani 1 1 d . . .
Cl8 Cl 0.83035(17) 1.07398(13) 1.00327(11) 0.1053(12) Uani 1 1 d . . .
Mn3 Mn 0.7500 0.7500 1.0000 0.0193(5) Uani 1 4 d S T P
Cl4 Cl 0.64659(10) 0.7500 1.0000 0.0259(6) Uani 1 2 d S T P

loop_
_atom_site_aniso_label
_atom_site_aniso_U_11
_atom_site_aniso_U_22
_atom_site_aniso_U_33
_atom_site_aniso_U_23
_atom_site_aniso_U_13
_atom_site_aniso_U_12
C24 0.040(6) 0.111(9) 0.063(6) 0.054(6) -0.021(5) -0.026(6)
C25 0.052(6) 0.100(9) 0.065(7) 0.052(6) -0.029(5) -0.031(6)
C26 0.037(5) 0.039(4) 0.031(4) 0.013(4) 0.000(4) -0.004(4)
C27 0.041(5) 0.074(7) 0.059(6) 0.039(5) -0.013(5) -0.023(5)
C28 0.054(6) 0.069(7) 0.063(6) 0.037(5) -0.026(5) -0.026(5)
C29 0.031(4) 0.039(4) 0.023(4) 0.011(3) 0.000(3) 0.000(3)
C30 0.046(5) 0.039(5) 0.035(4) 0.018(4) -0.014(4) -0.020(4)
C31 0.039(5) 0.035(4) 0.030(4) 0.011(3) -0.014(4) -0.011(4)
C32 0.028(4) 0.029(4) 0.022(4) 0.002(3) 0.002(3) 0.004(3)
C33 0.030(4) 0.031(4) 0.025(4) 0.009(3) 0.000(3) -0.007(3)
C34 0.034(4) 0.043(5) 0.017(4) 0.012(3) -0.007(3) -0.009(3)
C35 0.038(5) 0.052(6) 0.052(5) -0.017(5) -0.007(4) -0.002(4)
C36 0.042(5) 0.058(6) 0.058(6) -0.020(5) 0.000(4) 0.014(4)
C37 0.037(4) 0.044(5) 0.027(4) -0.013(3) -0.002(4) -0.007(4)
C38 0.036(5) 0.073(7) 0.049(5) -0.041(5) 0.010(4) -0.014(4)
C39 0.040(5) 0.063(6) 0.061(6) -0.036(5) 0.013(5) -0.013(5)
C40 0.030(4) 0.033(4) 0.030(4) -0.012(3) 0.002(4) -0.001(3)
C41 0.031(4) 0.037(4) 0.030(4) -0.008(3) 0.003(3) -0.010(3)
C42 0.028(4) 0.031(4) 0.032(4) -0.002(3) 0.007(3) -0.004(3)
C43 0.026(4) 0.026(4) 0.022(3) -0.005(3) 0.001(3) 0.002(3)
C44 0.028(4) 0.028(4) 0.029(4) -0.007(3) 0.000(3) -0.006(3)
C45 0.036(4) 0.041(5) 0.024(4) -0.009(3) 0.009(3) -0.006(4)
C46 0.020(4) 0.034(4) 0.024(3) -0.002(3) -0.001(3) 0.001(3)
N3 0.029(4) 0.045(4) 0.028(3) 0.017(3) 0.001(3) 0.000(3)
N4 0.031(4) 0.038(4) 0.032(3) -0.016(3) 0.000(3) -0.002(3)
Cl2 0.0220(13) 0.0364(14) 0.0258(13) -0.0018(11) 0.000 0.000
Cl3 0.0243(13) 0.0336(14) 0.0256(13) 0.0011(11) 0.000 0.000
Mn2 0.0242(8) 0.0206(7) 0.0140(7) 0.0003(6) 0.000 0.000
C1 0.033(5) 0.050(5) 0.042(5) -0.021(4) 0.007(4) -0.005(4)
C2 0.032(5) 0.058(6) 0.040(5) -0.023(4) 0.000(4) -0.006(4)
C3 0.038(5) 0.031(4) 0.024(4) -0.008(3) -0.002(3) 0.004(3)
C4 0.032(5) 0.068(6) 0.058(6) -0.037(5) 0.004(4) -0.002(4)
C5 0.037(5) 0.082(7) 0.050(5) -0.043(5) -0.002(4) -0.001(5)
C6 0.034(4) 0.031(4) 0.019(4) -0.008(3) -0.001(3) -0.001(3)
C7 0.030(4) 0.034(4) 0.044(5) -0.013(4) 0.002(4) 0.003(3)
C8 0.035(4) 0.037(5) 0.031(4) -0.005(4) -0.005(4) 0.005(4)
C9 0.027(4) 0.024(4) 0.020(4) -0.001(3) 0.005(3) -0.004(3)
C10 0.034(4) 0.035(5) 0.033(4) -0.010(4) -0.004(4) 0.004(3)
C11 0.036(5) 0.046(5) 0.032(4) -0.009(4) -0.003(4) 0.009(4)
C12 0.023(4) 0.029(4) 0.024(3) -0.002(3) 0.000(3) -0.004(3)
C13 0.029(4) 0.023(4) 0.023(4) 0.004(3) 0.000(3) 0.002(3)
C14 0.040(5) 0.035(5) 0.032(4) 0.002(4) -0.004(4) -0.004(4)
C15 0.039(5) 0.044(5) 0.022(4) 0.005(4) -0.006(3) -0.006(4)
C16 0.029(4) 0.025(4) 0.022(4) 0.004(3) 0.001(3) 0.001(3)
C17 0.040(5) 0.035(4) 0.026(4) 0.002(3) -0.002(4) -0.006(4)
C18 0.035(4) 0.041(5) 0.026(4) 0.002(4) -0.009(3) -0.005(4)
C19 0.034(4) 0.024(4) 0.019(4) 0.002(3) 0.004(3) 0.001(3)
C20 0.032(4) 0.036(4) 0.033(4) 0.012(4) -0.004(4) -0.007(3)
C21 0.031(4) 0.043(5) 0.024(4) 0.008(3) -0.009(3) -0.007(4)
C22 0.039(5) 0.055(6) 0.034(4) 0.026(4) -0.010(4) -0.012(4)
C23 0.036(5) 0.051(5) 0.032(4) 0.013(4) -0.011(4) -0.007(4)
N1 0.032(4) 0.034(4) 0.023(3) -0.011(3) 0.003(3) -0.001(3)
N2 0.032(4) 0.033(3) 0.024(3) 0.006(3) -0.002(3) -0.003(3)
Cl1 0.0229(13) 0.0312(14) 0.0236(12) -0.0020(11) 0.000 0.000
Mn1 0.0238(11) 0.0214(11) 0.0142(10) 0.000 0.000 0.000
C51 0.145(14) 0.107(12) 0.128(13) 0.007(9) 0.046(11) -0.021(10)
C52 0.111(11) 0.121(12) 0.098(10) -0.001(8) 0.016(9) -0.036(9)
Cl13 0.108(3) 0.107(3) 0.131(3) 0.025(2) 0.056(2) 0.000(2)
Cl14 0.127(3) 0.094(3) 0.163(4) 0.047(3) 0.045(3) 0.030(2)
Cl15 0.122(3) 0.114(3) 0.143(4) 0.056(3) 0.030(3) 0.011(3)
Cl16 0.129(3) 0.107(3) 0.152(4) 0.032(3) 0.080(3) 0.016(2)
C53 0.121(11) 0.065(8) 0.130(12) 0.014(7) -0.034(10) 0.007(8)
C54 0.144(13) 0.059(8) 0.121(11) 0.001(7) -0.046(10) -0.008(8)
Cl17 0.152(4) 0.122(3) 0.143(4) 0.010(3) 0.064(3) 0.003(3)
Cl18 0.108(3) 0.103(3) 0.187(4) 0.034(3) -0.027(3) 0.037(2)
Cl19 0.154(4) 0.107(3) 0.297(8) 0.071(4) -0.027(5) 0.047(3)
Cl20 0.128(4) 0.168(5) 0.210(6) 0.035(4) 0.078(4) 0.022(3)
C47 0.082(8) 0.051(7) 0.095(9) -0.004(6) 0.002(7) -0.016(6)
C48 0.096(10) 0.058(8) 0.144(12) 0.006(7) -0.019(9) -0.009(7)
Cl9 0.118(3) 0.139(3) 0.097(3) 0.033(2) 0.000(2) -0.032(3)
Cl10 0.088(2) 0.115(3) 0.103(3) 0.011(2) 0.000(2) 0.031(2)
Cl11 0.095(3) 0.119(3) 0.257(7) 0.070(4) 0.009(4) 0.032(2)
Cl12 0.110(3) 0.102(3) 0.101(3) -0.007(2) 0.030(2) -0.010(2)
C49 0.100(10) 0.083(9) 0.118(11) 0.006(8) -0.015(9) -0.024(8)
C50 0.108(10) 0.061(8) 0.117(11) 0.015(7) -0.023(8) -0.011(7)
Cl5 0.131(3) 0.133(3) 0.087(2) -0.031(2) 0.026(2) -0.054(3)
Cl6 0.101(3) 0.104(3) 0.128(3) -0.023(2) 0.004(2) -0.049(2)
Cl7 0.084(2) 0.145(4) 0.134(3) -0.028(3) 0.016(2) -0.051(2)
Cl8 0.108(3) 0.107(3) 0.100(3) -0.015(2) 0.015(2) -0.012(2)
Mn3 0.0220(11) 0.0226(11) 0.0133(10) 0.000 0.000 0.000
Cl4 0.0210(13) 0.0322(14) 0.0245(12) -0.0017(11) 0.000 0.000

loop_
_atom_type_symbol
_atom_type_description
_atom_type_scat_dispersion_real
_atom_type_scat_dispersion_imag
_atom_type_scat_source
C C 0.0033 0.0016 'International Tables Vol C Tables 4.2.6.8 and 6.1.1.4'
H H 0.0000 0.0000 'International Tables Vol C Tables 4.2.6.8 and 6.1.1.4'
Cl Cl 0.1484 0.1585 'International Tables Vol C Tables 4.2.6.8 and 6.1.1.4'
Mn Mn 0.3368 0.7283 'International Tables Vol C Tables 4.2.6.8 and 6.1.1.4'
N N 0.0061 0.0033 'International Tables Vol C Tables 4.2.6.8 and 6.1.1.4'

loop_
_geom_angle_atom_site_label_1
_geom_angle_atom_site_label_2
_geom_angle_atom_site_label_3
_geom_angle
_geom_angle_site_symmetry_1
_geom_angle_site_symmetry_3
C25 C24 H24 117.8 . .
N3 C24 H24 117.8 . .
N3 C24 C25 124.4(9) . .
C24 C25 H25 119.7 . .
C26 C25 C24 120.5(8) . .
C26 C25 H25 119.7 . .
C25 C26 C29 122.2(7) . .
C27 C26 C25 114.8(7) . .
C27 C26 C29 123.0(7) . .
C26 C27 H27 119.8 . .
C28 C27 C26 120.4(8) . .
C28 C27 H27 119.8 . .
C27 C28 H28 117.2 . .
N3 C28 C27 125.5(8) . .
N3 C28 H28 117.2 . .
C30 C29 C26 122.0(7) . .
C30 C29 C34 117.7(6) . .
C34 C29 C26 120.4(7) . .
C29 C30 H30 119.2 . .
C31 C30 C29 121.7(7) . .
C31 C30 H30 119.2 . .
C30 C31 H31 119.5 . .
C30 C31 C32 121.0(7) . .
C32 C31 H31 119.5 . .
C31 C32 C33 117.9(6) . .
C31 C32 C46 118.6(6) . 11_756
C33 C32 C46 123.4(6) . 11_756
C32 C33 H33 119.6 . .
C34 C33 C32 120.8(7) . .
C34 C33 H33 119.6 . .
C29 C34 H34 119.5 . .
C33 C34 C29 121.0(7) . .
C33 C34 H34 119.5 . .
C36 C35 H35 117.9 . .
N4 C35 H35 117.9 . .
N4 C35 C36 124.3(8) . .
C35 C36 H36 119.9 . .
C35 C36 C37 120.1(8) . .
C37 C36 H36 119.9 . .
C36 C37 C40 122.6(7) . .
C38 C37 C36 115.0(7) . .
C38 C37 C40 122.3(7) . .
C37 C38 H38 119.7 . .
C37 C38 C39 120.6(8) . .
C39 C38 H38 119.7 . .
C38 C39 H39 117.4 . .
N4 C39 C38 125.2(8) . .
N4 C39 H39 117.4 . .
C41 C40 C37 120.8(7) . .
C45 C40 C37 121.0(7) . .
C45 C40 C41 118.2(6) . .
C40 C41 H41 119.6 . .
C42 C41 C40 120.7(7) . .
C42 C41 H41 119.6 . .
C41 C42 H42 119.5 . .
C41 C42 C43 121.0(7) . .
C43 C42 H42 119.5 . .
C42 C43 C46 118.1(6) . .
C44 C43 C42 118.3(6) . .
C44 C43 C46 123.6(6) . .
C43 C44 H44 119.8 . .
C43 C44 C45 120.4(7) . .
C45 C44 H44 119.8 . .
C40 C45 C44 121.3(7) . .
C40 C45 H45 119.3 . .
C44 C45 H45 119.3 . .
C43 C46 C32 114.8(6) . 11_755
C46 C46 C32 122.5(8) 7_565 11_755
C46 C46 C43 122.7(8) 7_565 .
C24 N3 C28 114.0(7) . .
C24 N3 Mn2 122.1(6) . .
C28 N3 Mn2 123.8(5) . .
C35 N4 Mn2 121.7(5) . .
C39 N4 C35 114.7(7) . .
C39 N4 Mn2 122.8(5) . .
N3 Mn2 N3 177.7(3) . 3_576
N3 Mn2 N4 92.4(2) . .
N3 Mn2 N4 92.4(2) 3_576 3_576
N3 Mn2 N4 87.6(2) . 3_576
N3 Mn2 N4 87.6(2) 3_576 .
N3 Mn2 Cl2 91.15(16) . .
N3 Mn2 Cl2 91.15(16) 3_576 .
N3 Mn2 Cl3 88.85(16) . .
N3 Mn2 Cl3 88.85(16) 3_576 .
N4 Mn2 N4 177.9(3) 3_576 .
N4 Mn2 Cl2 88.93(16) 3_576 .
N4 Mn2 Cl2 88.93(16) . .
N4 Mn2 Cl3 91.07(16) 3_576 .
N4 Mn2 Cl3 91.07(16) . .
Cl2 Mn2 Cl3 180.0 . .
C2 C1 H1 118.1 . .
N1 C1 H1 118.1 . .
N1 C1 C2 123.7(7) . .
C1 C2 H2 119.8 . .
C1 C2 C3 120.5(7) . .
C3 C2 H2 119.8 . .
C2 C3 C6 122.4(7) . .
C4 C3 C2 115.6(7) . .
C4 C3 C6 121.9(7) . .
C3 C4 H4 119.9 . .
C5 C4 C3 120.2(8) . .
C5 C4 H4 119.9 . .
C4 C5 H5 118.3 . .
N1 C5 C4 123.4(8) . .
N1 C5 H5 118.3 . .
C7 C6 C3 120.7(7) . .
C7 C6 C11 118.1(6) . .
C11 C6 C3 121.1(7) . .
C6 C7 H7 119.5 . .
C6 C7 C8 121.0(7) . .
C8 C7 H7 119.5 . .
C7 C8 H8 119.4 . .
C9 C8 C7 121.1(7) . .
C9 C8 H8 119.4 . .
C8 C9 C10 119.1(6) . .
C8 C9 C12 117.5(6) . .
C10 C9 C12 123.3(6) . .
C9 C10 H10 120.2 . .
C11 C10 C9 119.5(7) . .
C11 C10 H10 120.2 . .
C6 C11 H11 119.4 . .
C10 C11 C6 121.1(7) . .
C10 C11 H11 119.4 . .
C12 C12 C9 122.1(8) 3_576 .
C12 C12 C13 121.5(8) 3_576 .
C13 C12 C9 116.4(6) . .
C14 C13 C12 124.3(7) . .
C14 C13 C18 117.7(7) . .
C18 C13 C12 117.9(6) . .
C13 C14 H14 119.1 . .
C13 C14 C15 121.7(7) . .
C15 C14 H14 119.1 . .
C14 C15 H15 119.8 . .
C16 C15 C14 120.4(7) . .
C16 C15 H15 119.8 . .
C15 C16 C17 118.1(6) . .
C15 C16 C19 122.0(6) . .
C17 C16 C19 119.9(6) . .
C16 C17 H17 119.8 . .
C18 C17 C16 120.3(7) . .
C18 C17 H17 119.8 . .
C13 C18 H18 119.1 . .
C17 C18 C13 121.7(7) . .
C17 C18 H18 119.1 . .
C20 C19 C16 121.7(6) . .
C23 C19 C16 122.4(7) . .
C23 C19 C20 115.8(6) . .
C19 C20 H20 120.1 . .
C21 C20 C19 119.8(7) . .
C21 C20 H20 120.1 . .
C20 C21 H21 118.0 . .
N2 C21 C20 124.0(7) . .
N2 C21 H21 118.0 . .
C23 C22 H22 118.4 . .
N2 C22 H22 118.4 . .
N2 C22 C23 123.2(7) . .
C19 C23 H23 119.7 . .
C22 C23 C19 120.6(7) . .
C22 C23 H23 119.7 . .
C1 N1 C5 116.4(6) . .
C1 N1 Mn1 121.8(5) . .
C5 N1 Mn1 121.7(5) . .
C21 N2 C22 116.6(6) . .
C21 N2 Mn3 123.6(5) . .
C22 N2 Mn3 119.6(5) . .
N1 Mn1 N1 179.2(3) 7_565 .
N1 Mn1 N1 179.2(3) 4_656 6_664
N1 Mn1 N1 88.1(3) 7_565 4_656
N1 Mn1 N1 91.9(3) 4_656 .
N1 Mn1 N1 91.9(3) 7_565 6_664
N1 Mn1 N1 88.1(3) 6_664 .
N1 Mn1 Cl1 90.41(15) 7_565 .
N1 Mn1 Cl1 89.59(15) 7_565 6_664
N1 Mn1 Cl1 89.59(15) . 6_664
N1 Mn1 Cl1 89.59(15) 4_656 .
N1 Mn1 Cl1 90.41(15) 4_656 6_664
N1 Mn1 Cl1 89.59(15) 6_664 .
N1 Mn1 Cl1 90.41(15) . .
N1 Mn1 Cl1 90.41(15) 6_664 6_664
Cl1 Mn1 Cl1 180.0 . 6_664
C52 C51 Cl14 116.7(15) . .
C52 C51 Cl16 128.4(17) . .
Cl16 C51 Cl14 115.0(9) . .
C51 C52 Cl13 129.8(16) . .
C51 C52 Cl15 116.8(15) . .
Cl13 C52 Cl15 113.4(8) . .
C54 C53 Cl18 124.0(15) . .
C54 C53 Cl20 121.0(13) . .
Cl18 C53 Cl20 115.0(8) . .
C53 C54 Cl17 120.4(14) . .
C53 C54 Cl19 126.3(15) . .
Cl17 C54 Cl19 113.3(9) . .
C48 C47 Cl10 124.3(11) . .
C48 C47 Cl12 120.2(12) . .
Cl10 C47 Cl12 115.5(7) . .
C47 C48 Cl9 119.9(12) . .
C47 C48 Cl11 125.1(13) . .
Cl11 C48 Cl9 115.0(8) . .
C50 C49 Cl5 118.3(13) . .
C50 C49 Cl7 128.1(14) . .
Cl7 C49 Cl5 113.5(8) . .
C49 C50 Cl6 126.9(14) . .
C49 C50 Cl8 118.6(13) . .
Cl6 C50 Cl8 114.5(8) . .
N2 Mn3 N2 86.2(3) 6_664 .
N2 Mn3 N2 93.8(3) 4_657 .
N2 Mn3 N2 93.8(3) 6_664 7_566
N2 Mn3 N2 179.8(3) 7_566 .
N2 Mn3 N2 179.8(3) 4_657 6_664
N2 Mn3 N2 86.2(3) 4_657 7_566
N2 Mn3 Cl4 90.12(15) 4_657 .
N2 Mn3 Cl4 89.88(15) 6_664 6_664
N2 Mn3 Cl4 90.12(15) . 6_664
N2 Mn3 Cl4 90.12(15) 6_664 .
N2 Mn3 Cl4 90.12(15) 7_566 6_664
N2 Mn3 Cl4 89.88(15) 7_566 .
N2 Mn3 Cl4 89.88(15) . .
N2 Mn3 Cl4 89.88(15) 4_657 6_664
Cl4 Mn3 Cl4 180.0 . 6_664

loop_
_geom_bond_atom_site_label_1
_geom_bond_atom_site_label_2
_geom_bond_distance
_geom_bond_site_symmetry_2
C24 H24 0.9300 .
C24 C25 1.383(12) .
C24 N3 1.312(10) .
C25 H25 0.9300 .
C25 C26 1.375(12) .
C26 C27 1.367(11) .
C26 C29 1.495(10) .
C27 H27 0.9300 .
C27 C28 1.361(12) .
C28 H28 0.9300 .
C28 N3 1.328(10) .
C29 C30 1.375(10) .
C29 C34 1.394(10) .
C30 H30 0.9300 .
C30 C31 1.374(10) .
C31 H31 0.9300 .
C31 C32 1.388(10) .
C32 C33 1.389(10) .
C32 C46 1.497(10) 11_756
C33 H33 0.9300 .
C33 C34 1.380(10) .
C34 H34 0.9300 .
C35 H35 0.9300 .
C35 C36 1.369(12) .
C35 N4 1.332(10) .
C36 H36 0.9300 .
C36 C37 1.396(11) .
C37 C38 1.366(11) .
C37 C40 1.494(10) .
C38 H38 0.9300 .
C38 C39 1.366(11) .
C39 H39 0.9300 .
C39 N4 1.314(10) .
C40 C41 1.389(10) .
C40 C45 1.374(10) .
C41 H41 0.9300 .
C41 C42 1.375(10) .
C42 H42 0.9300 .
C42 C43 1.393(10) .
C43 C44 1.377(10) .
C43 C46 1.494(9) .
C44 H44 0.9300 .
C44 C45 1.391(10) .
C45 H45 0.9300 .
C46 C32 1.497(10) 11_755
C46 C46 1.335(14) 7_565
N3 Mn2 2.314(6) .
N4 Mn2 2.349(6) .
Cl2 Mn2 2.454(3) .
Cl3 Mn2 2.461(3) .
Mn2 N3 2.314(6) 3_576
Mn2 N4 2.349(6) 3_576
C1 H1 0.9300 .
C1 C2 1.383(11) .
C1 N1 1.312(10) .
C2 H2 0.9300 .
C2 C3 1.390(11) .
C3 C4 1.390(11) .
C3 C6 1.467(9) .
C4 H4 0.9300 .
C4 C5 1.375(11) .
C5 H5 0.9300 .
C5 N1 1.351(10) .
C6 C7 1.371(10) .
C6 C11 1.406(10) .
C7 H7 0.9300 .
C7 C8 1.379(10) .
C8 H8 0.9300 .
C8 C9 1.378(10) .
C9 C10 1.390(10) .
C9 C12 1.491(9) .
C10 H10 0.9300 .
C10 C11 1.386(10) .
C11 H11 0.9300 .
C12 C12 1.377(14) 3_576
C12 C13 1.488(10) .
C13 C14 1.379(10) .
C13 C18 1.389(10) .
C14 H14 0.9300 .
C14 C15 1.391(10) .
C15 H15 0.9300 .
C15 C16 1.376(10) .
C16 C17 1.419(10) .
C16 C19 1.477(9) .
C17 H17 0.9300 .
C17 C18 1.366(10) .
C18 H18 0.9300 .
C19 C20 1.393(10) .
C19 C23 1.389(10) .
C20 H20 0.9300 .
C20 C21 1.391(10) .
C21 H21 0.9300 .
C21 N2 1.315(9) .
C22 H22 0.9300 .
C22 C23 1.374(10) .
C22 N2 1.349(9) .
C23 H23 0.9300 .
N1 Mn1 2.331(5) .
N2 Mn3 2.315(6) .
Cl1 Mn1 2.479(2) .
Mn1 N1 2.331(6) 4_656
Mn1 N1 2.331(5) 6_664
Mn1 N1 2.331(5) 7_565
Mn1 Cl1 2.479(2) 6_664
C51 C52 1.196(14) .
C51 Cl14 1.769(18) .
C51 Cl16 1.687(16) .
C52 Cl13 1.701(15) .
C52 Cl15 1.809(17) .
C53 C54 1.234(14) .
C53 Cl18 1.676(14) .
C53 Cl20 1.747(17) .
C54 Cl17 1.701(17) .
C54 Cl19 1.715(15) .
C47 C48 1.263(13) .
C47 Cl10 1.671(13) .
C47 Cl12 1.738(12) .
C48 Cl9 1.753(16) .
C48 Cl11 1.701(14) .
C49 C50 1.231(13) .
C49 Cl5 1.770(16) .
C49 Cl7 1.690(14) .
C50 Cl6 1.687(14) .
C50 Cl8 1.772(15) .
Mn3 N2 2.315(6) 4_657
Mn3 N2 2.315(6) 7_566
Mn3 N2 2.315(6) 6_664
Mn3 Cl4 2.453(2) .
Mn3 Cl4 2.453(2) 6_664

loop_
_geom_torsion_atom_site_label_1
_geom_torsion_atom_site_label_2
_geom_torsion_atom_site_label_3
_geom_torsion_atom_site_label_4
_geom_torsion
_geom_torsion_site_symmetry_1
_geom_torsion_site_symmetry_4
C24 C25 C26 C27 -6.8(17) . .
C24 C25 C26 C29 175.5(10) . .
C25 C24 N3 C28 1.4(17) . .
C25 C24 N3 Mn2 177.3(10) . .
C25 C26 C27 C28 4.3(15) . .
C25 C26 C29 C30 11.0(14) . .
C25 C26 C29 C34 -166.9(9) . .
C26 C27 C28 N3 1.2(18) . .
C26 C29 C30 C31 -178.1(8) . .
C26 C29 C34 C33 178.6(7) . .
C27 C26 C29 C30 -166.6(9) . .
C27 C26 C29 C34 15.5(13) . .
C27 C28 N3 C24 -4.1(16) . .
C27 C28 N3 Mn2 -179.9(9) . .
C29 C26 C27 C28 -177.9(9) . .
C29 C30 C31 C32 0.1(13) . .
C30 C29 C34 C33 0.6(12) . .
C30 C31 C32 C33 -0.4(12) . .
C30 C31 C32 C46 -177.2(7) . 11_756
C31 C32 C33 C34 0.8(11) . .
C32 C33 C34 C29 -0.9(12) . .
C34 C29 C30 C31 -0.1(13) . .
C35 C36 C37 C38 -1.7(14) . .
C35 C36 C37 C40 173.6(8) . .
C36 C35 N4 C39 3.0(14) . .
C36 C35 N4 Mn2 -167.4(8) . .
C36 C37 C38 C39 1.2(14) . .
C36 C37 C40 C41 -32.1(12) . .
C36 C37 C40 C45 149.3(9) . .
C37 C38 C39 N4 1.6(17) . .
C37 C40 C41 C42 -176.3(7) . .
C37 C40 C45 C44 178.1(7) . .
C38 C37 C40 C41 142.9(9) . .
C38 C37 C40 C45 -35.7(12) . .
C38 C39 N4 C35 -3.6(15) . .
C38 C39 N4 Mn2 166.6(8) . .
C40 C37 C38 C39 -174.1(9) . .
C40 C41 C42 C43 -1.7(12) . .
C41 C40 C45 C44 -0.5(12) . .
C41 C42 C43 C44 -0.9(11) . .
C41 C42 C43 C46 178.1(7) . .
C42 C43 C44 C45 2.7(11) . .
C42 C43 C46 C32 -54.5(9) . 11_755
C42 C43 C46 C46 124.8(5) . 7_565
C43 C44 C45 C40 -2.0(12) . .
C44 C43 C46 C32 124.4(7) . 11_755
C44 C43 C46 C46 -56.3(8) . 7_565
C45 C40 C41 C42 2.4(12) . .
C46 C32 C33 C34 177.4(7) 11_756 .
C46 C43 C44 C45 -176.2(7) . .
N3 C24 C25 C26 4(2) . .
N4 C35 C36 C37 -0.5(15) . .
C1 C2 C3 C4 -0.5(13) . .
C1 C2 C3 C6 178.0(8) . .
C2 C1 N1 C5 4.2(13) . .
C2 C1 N1 Mn1 -173.2(7) . .
C2 C3 C4 C5 0.2(14) . .
C2 C3 C6 C7 -37.9(11) . .
C2 C3 C6 C11 143.8(8) . .
C3 C4 C5 N1 2.4(16) . .
C3 C6 C7 C8 -178.6(7) . .
C3 C6 C11 C10 178.2(7) . .
C4 C3 C6 C7 140.4(9) . .
C4 C3 C6 C11 -37.8(12) . .
C4 C5 N1 C1 -4.5(14) . .
C4 C5 N1 Mn1 172.9(8) . .
C6 C3 C4 C5 -178.3(9) . .
C6 C7 C8 C9 0.2(12) . .
C7 C6 C11 C10 -0.1(12) . .
C7 C8 C9 C10 0.3(11) . .
C7 C8 C9 C12 176.9(7) . .
C8 C9 C10 C11 -0.6(11) . .
C8 C9 C12 C12 125.3(5) . 3_576
C8 C9 C12 C13 -55.4(9) . .
C9 C10 C11 C6 0.5(12) . .
C9 C12 C13 C14 132.3(7) . .
C9 C12 C13 C18 -43.8(9) . .
C10 C9 C12 C12 -58.2(8) . 3_576
C10 C9 C12 C13 121.0(8) . .
C11 C6 C7 C8 -0.3(12) . .
C12 C9 C10 C11 -177.0(7) . .
C12 C12 C13 C14 -48.4(8) 3_576 .
C12 C12 C13 C18 135.4(5) 3_576 .
C12 C13 C14 C15 -176.7(7) . .
C12 C13 C18 C17 177.4(7) . .
C13 C14 C15 C16 -1.0(12) . .
C14 C13 C18 C17 1.0(11) . .
C14 C15 C16 C17 2.0(11) . .
C14 C15 C16 C19 -179.7(7) . .
C15 C16 C17 C18 -1.5(11) . .
C15 C16 C19 C20 -18.4(11) . .
C15 C16 C19 C23 163.9(8) . .
C16 C17 C18 C13 0.0(12) . .
C16 C19 C20 C21 -178.5(7) . .
C16 C19 C23 C22 179.3(8) . .
C17 C16 C19 C20 160.0(7) . .
C17 C16 C19 C23 -17.8(11) . .
C18 C13 C14 C15 -0.5(11) . .
C19 C16 C17 C18 -179.9(7) . .
C19 C20 C21 N2 0.2(12) . .
C20 C19 C23 C22 1.4(12) . .
C20 C21 N2 C22 -0.5(12) . .
C20 C21 N2 Mn3 174.5(6) . .
C23 C19 C20 C21 -0.6(11) . .
C23 C22 N2 C21 1.3(13) . .
C23 C22 N2 Mn3 -173.8(7) . .
N1 C1 C2 C3 -1.8(14) . .
N2 C22 C23 C19 -1.9(14) . .
Cl14 C51 C52 Cl13 1(3) . .
Cl14 C51 C52 Cl15 -179.0(8) . .
Cl16 C51 C52 Cl13 179.0(10) . .
Cl16 C51 C52 Cl15 -1(3) . .
Cl18 C53 C54 Cl17 0(2) . .
Cl18 C53 C54 Cl19 179.7(9) . .
Cl20 C53 C54 Cl17 178.7(8) . .
Cl20 C53 C54 Cl19 -2(2) . .
Cl10 C47 C48 Cl9 1.2(17) . .
Cl10 C47 C48 Cl11 -178.8(7) . .
Cl12 C47 C48 Cl9 -176.5(6) . .
Cl12 C47 C48 Cl11 3.5(18) . .
Cl5 C49 C50 Cl6 4(2) . .
Cl5 C49 C50 Cl8 -178.4(7) . .
Cl7 C49 C50 Cl6 -179.7(8) . .
Cl7 C49 C50 Cl8 -2(2) . .
